data_4027544
loop_
_publ_author_name
'Mahendra P. Sonawane'
'Kristof Van Hecke'
'Jeroen Jacobs'
'Joice Thomas'
'Luc Van Meervelt'
'Wim Dehaen'
'Wim Van Rossom'

_publ_section_title
;
 Synthetic and Structural Exploration of
 [24]Tetrathiacalix[2]arene[2]pyrimidines
;
_journal_name_full 'Journal of Organic Chemistry'
_journal_page_first 8444
_journal_page_last 8450
_journal_paper_doi 10.1021/jo301321w
_journal_volume 77
_journal_year 2012
_chemical_formula_moiety 'C46 H48 N4 S6'
_chemical_formula_sum 'C46 H48 N4 S6'
_chemical_formula_weight 849.30
_chemical_name_systematic
; 
 ? 
;
_space_group_IT_number 61
_symmetry_cell_setting orthorhombic
_symmetry_space_group_name_Hall '-P 2ac 2ab'
_symmetry_space_group_name_H-M 'P b c a'
_atom_sites_solution_hydrogens geom
_atom_sites_solution_primary direct
_atom_sites_solution_secondary difmap
_audit_creation_method SHELXL-97
_cell_angle_alpha 90.00
_cell_angle_beta 90.00
_cell_angle_gamma 90.00
_cell_formula_units_Z 4
_cell_length_a 15.0414(6)
_cell_length_b 8.2503(3)
_cell_length_c 33.9040(12)
_cell_measurement_temperature 100(2)
_cell_volume 4207.4(3)
_computing_cell_refinement 'Bruker SAINT'
_computing_data_collection 'Bruker SMART'
_computing_data_reduction 'Bruker SAINT'
_computing_publication_material Platon
_computing_structure_refinement 'SHELXL-97 (Sheldrick, 1997)'
_computing_structure_solution 'SHELXS-97 (Sheldrick, 1990)'
_diffrn_ambient_temperature 100(2)
_diffrn_measured_fraction_theta_full 0.992
_diffrn_measured_fraction_theta_max 0.992
_diffrn_measurement_device_type 'SMART 6000'
_diffrn_measurement_method '\w and \f scans'
_diffrn_radiation_monochromator 'crossed G\"obel mirrors'
_diffrn_radiation_source 'fine-focus sealed tube'
_diffrn_radiation_type CuK\a
_diffrn_radiation_wavelength 1.54178
_diffrn_reflns_av_R_equivalents 0.0886
_diffrn_reflns_av_sigmaI/netI 0.0393
_diffrn_reflns_limit_h_max 18
_diffrn_reflns_limit_h_min -18
_diffrn_reflns_limit_k_max 10
_diffrn_reflns_limit_k_min -10
_diffrn_reflns_limit_l_max 41
_diffrn_reflns_limit_l_min -41
_diffrn_reflns_number 33545
_diffrn_reflns_theta_full 71.49
_diffrn_reflns_theta_max 71.49
_diffrn_reflns_theta_min 2.61
_exptl_absorpt_coefficient_mu 3.297
_exptl_absorpt_correction_T_max 0.610
_exptl_absorpt_correction_T_min 0.314
_exptl_absorpt_correction_type multi-scan
_exptl_absorpt_process_details 'Bruker SADABS'
_exptl_crystal_colour colourless
_exptl_crystal_density_diffrn 1.341
_exptl_crystal_description plate
_exptl_crystal_F_000 1792
_exptl_crystal_size_max 0.4
_exptl_crystal_size_mid 0.4
_exptl_crystal_size_min 0.15
_refine_diff_density_max 0.757
_refine_diff_density_min -0.392
_refine_diff_density_rms 0.138
_refine_ls_extinction_method none
_refine_ls_goodness_of_fit_ref 1.078
_refine_ls_hydrogen_treatment constr
_refine_ls_matrix_type full
_refine_ls_number_parameters 256
_refine_ls_number_reflns 4065
_refine_ls_number_restraints 0
_refine_ls_restrained_S_all 1.078
_refine_ls_R_factor_all 0.0748
_refine_ls_R_factor_gt 0.0652
_refine_ls_shift/su_max 0.001
_refine_ls_shift/su_mean 0.000
_refine_ls_structure_factor_coef Fsqd
_refine_ls_weighting_details 'calc w=1/[\s^2^(Fo^2^)+(0.1072P)^2^+4.4366P] where P=(Fo^2^+2Fc^2^)/3'
_refine_ls_weighting_scheme calc
_refine_ls_wR_factor_gt 0.1622
_refine_ls_wR_factor_ref 0.1701
_reflns_number_gt 3449
_reflns_number_total 4065
_reflns_threshold_expression >2sigma(I)
_cod_data_source_file jo301321w_si_001_2.cif
_cod_data_source_block wim154
_cod_database_code 4027544

loop_
_symmetry_equiv_pos_as_xyz
'x, y, z'
'-x+1/2, -y, z+1/2'
'-x, y+1/2, -z+1/2'
'x+1/2, -y+1/2, -z'
'-x, -y, -z'
'x-1/2, y, -z-1/2'
'x, -y-1/2, z-1/2'
'-x-1/2, y-1/2, z'

loop_
_atom_site_label
_atom_site_type_symbol
_atom_site_fract_x
_atom_site_fract_y
_atom_site_fract_z
_atom_site_U_iso_or_equiv
_atom_site_adp_type
_atom_site_occupancy
_atom_site_symmetry_multiplicity
_atom_site_calc_flag
_atom_site_refinement_flags
C1 C 0.10588(19) 0.7427(4) 0.49989(8) 0.0155(6) Uani 1 1 d .
C2 C 0.1174(2) 0.9922(3) 0.47312(9) 0.0165(6) Uani 1 1 d .
C3 C 0.03456(19) 0.8102(4) 0.43999(8) 0.0166(6) Uani 1 1 d .
C4 C 0.04965(19) 0.6961(4) 0.46910(9) 0.0169(6) Uani 1 1 d .
H4 H 0.0232 0.5916 0.4682 0.020 Uiso 1 1 calc R
C5 C 0.1230(2) 1.2983(4) 0.43769(9) 0.0215(6) Uani 1 1 d .
H5A H 0.0583 1.2787 0.4354 0.026 Uiso 1 1 calc R
H5B H 0.1313 1.4152 0.4430 0.026 Uiso 1 1 calc R
C6 C 0.1651(2) 1.2605(4) 0.39848(9) 0.0199(6) Uani 1 1 d .
C7 C 0.2527(2) 1.2063(4) 0.39457(10) 0.0271(7) Uani 1 1 d .
H7 H 0.2874 1.1871 0.4175 0.033 Uiso 1 1 calc R
C8 C 0.2894(3) 1.1803(5) 0.35782(12) 0.0337(8) Uani 1 1 d .
H8 H 0.3493 1.1448 0.3556 0.040 Uiso 1 1 calc R
C9 C 0.2389(3) 1.2060(5) 0.32423(11) 0.0379(9) Uani 1 1 d .
H9 H 0.2641 1.1868 0.2990 0.045 Uiso 1 1 calc R
C10 C 0.1520(3) 1.2594(5) 0.32735(11) 0.0375(9) Uani 1 1 d .
H10 H 0.1176 1.2776 0.3043 0.045 Uiso 1 1 calc R
C11 C 0.1151(2) 1.2864(4) 0.36432(11) 0.0295(7) Uani 1 1 d .
H11 H 0.0554 1.3228 0.3664 0.035 Uiso 1 1 calc R
C12 C 0.21095(19) 0.6977(4) 0.56761(8) 0.0163(6) Uani 1 1 d .
H12A H 0.2599 0.6233 0.5749 0.020 Uiso 1 1 calc R
H12B H 0.2373 0.7914 0.5536 0.020 Uiso 1 1 calc R
C13 C 0.16553(19) 0.7567(4) 0.60456(9) 0.0168(6) Uani 1 1 d .
C14 C 0.1735(2) 0.6692(4) 0.63961(9) 0.0180(6) Uani 1 1 d .
H14 H 0.2096 0.5747 0.6403 0.022 Uiso 1 1 calc R
C15 C 0.12880(19) 0.7191(4) 0.67386(9) 0.0176(6) Uani 1 1 d .
C16 C 0.07900(19) 0.8615(4) 0.67223(8) 0.0177(6) Uani 1 1 d .
H16 H 0.0508 0.9001 0.6955 0.021 Uiso 1 1 calc R
C17 C 0.06964(19) 0.9488(4) 0.63707(9) 0.0175(6) Uani 1 1 d .
C18 C 0.1130(2) 0.8959(4) 0.60344(8) 0.0172(6) Uani 1 1 d .
H18 H 0.1069 0.9547 0.5795 0.021 Uiso 1 1 calc R
C19 C 0.1356(2) 0.6144(4) 0.71124(9) 0.0202(6) Uani 1 1 d .
C20 C 0.0956(2) 0.4467(4) 0.70209(10) 0.0290(7) Uani 1 1 d .
H20A H 0.0968 0.3798 0.7260 0.044 Uiso 1 1 calc R
H20B H 0.1307 0.3941 0.6814 0.044 Uiso 1 1 calc R
H20C H 0.0341 0.4596 0.6931 0.044 Uiso 1 1 calc R
C21 C 0.0843(2) 0.6879(5) 0.74618(9) 0.0290(8) Uani 1 1 d .
H21A H 0.1079 0.7961 0.7520 0.043 Uiso 1 1 calc R
H21B H 0.0913 0.6183 0.7694 0.043 Uiso 1 1 calc R
H21C H 0.0211 0.6963 0.7394 0.043 Uiso 1 1 calc R
C22 C 0.2342(2) 0.5949(4) 0.72317(9) 0.0238(7) Uani 1 1 d .
H22A H 0.2603 0.7020 0.7279 0.036 Uiso 1 1 calc R
H22B H 0.2667 0.5405 0.7019 0.036 Uiso 1 1 calc R
H22C H 0.2381 0.5298 0.7473 0.036 Uiso 1 1 calc R
C23 C 0.0067(2) 1.0925(4) 0.63652(8) 0.0181(6) Uani 1 1 d .
H23A H 0.0067 1.1420 0.6631 0.022 Uiso 1 1 calc R
H23B H -0.0541 1.0515 0.6315 0.022 Uiso 1 1 calc R
N1 N 0.13950(17) 0.8913(3) 0.50250(7) 0.0169(5) Uani 1 1 d .
N2 N 0.06768(16) 0.9614(3) 0.44140(7) 0.0162(5) Uani 1 1 d .
S1 S 0.13456(5) 0.59285(8) 0.53458(2) 0.0171(2) Uani 1 1 d .
S2 S 0.16349(5) 1.18643(9) 0.47987(2) 0.0207(2) Uani 1 1 d .
S3 S -0.03056(5) 0.74994(9) 0.39914(2) 0.0190(2) Uani 1 1 d .

loop_
_atom_site_aniso_label
_atom_site_aniso_U_11
_atom_site_aniso_U_22
_atom_site_aniso_U_33
_atom_site_aniso_U_23
_atom_site_aniso_U_13
_atom_site_aniso_U_12
C1 0.0152(13) 0.0163(13) 0.0150(13) 0.0018(10) 0.0042(10) 0.0026(11)
C2 0.0162(13) 0.0119(13) 0.0213(13) -0.0021(10) 0.0011(11) -0.0001(11)
C3 0.0164(13) 0.0187(15) 0.0148(13) -0.0025(11) 0.0004(10) 0.0021(11)
C4 0.0157(13) 0.0149(13) 0.0200(14) -0.0019(11) -0.0019(11) -0.0004(11)
C5 0.0266(16) 0.0142(13) 0.0236(15) 0.0037(11) -0.0036(12) 0.0024(12)
C6 0.0232(16) 0.0125(14) 0.0240(16) 0.0027(11) -0.0022(12) -0.0055(11)
C7 0.0285(17) 0.0252(16) 0.0276(16) 0.0011(13) -0.0034(14) 0.0010(14)
C8 0.0310(18) 0.0295(19) 0.040(2) -0.0035(15) 0.0094(15) -0.0013(15)
C9 0.049(2) 0.038(2) 0.0261(17) -0.0073(15) 0.0117(16) -0.0166(18)
C10 0.039(2) 0.049(2) 0.0244(17) 0.0066(16) -0.0064(15) -0.0161(18)
C11 0.0257(16) 0.0322(18) 0.0304(17) 0.0063(14) -0.0070(14) -0.0054(14)
C12 0.0131(12) 0.0209(14) 0.0149(13) -0.0017(11) -0.0030(10) 0.0013(11)
C13 0.0130(13) 0.0216(15) 0.0159(14) -0.0001(11) -0.0010(10) -0.0032(11)
C14 0.0178(14) 0.0168(14) 0.0193(14) 0.0010(11) -0.0037(11) 0.0018(11)
C15 0.0170(14) 0.0216(15) 0.0142(13) 0.0025(11) -0.0024(10) -0.0029(12)
C16 0.0162(13) 0.0211(14) 0.0156(13) -0.0026(11) -0.0006(10) 0.0002(12)
C17 0.0148(13) 0.0162(13) 0.0215(14) -0.0040(11) -0.0018(11) -0.0009(11)
C18 0.0177(14) 0.0204(14) 0.0137(13) 0.0002(10) -0.0023(10) -0.0038(12)
C19 0.0218(15) 0.0218(15) 0.0169(14) 0.0036(11) 0.0002(11) 0.0010(12)
C20 0.0349(19) 0.0254(17) 0.0267(16) 0.0074(13) -0.0024(13) -0.0048(15)
C21 0.0313(18) 0.040(2) 0.0159(14) 0.0076(13) 0.0037(13) 0.0082(15)
C22 0.0227(16) 0.0284(17) 0.0204(14) 0.0060(12) -0.0007(12) 0.0010(13)
C23 0.0205(14) 0.0187(14) 0.0151(13) 0.0006(11) -0.0009(11) 0.0021(12)
N1 0.0193(12) 0.0166(12) 0.0147(11) -0.0023(9) 0.0003(9) -0.0001(10)
N2 0.0161(12) 0.0154(12) 0.0171(11) -0.0028(9) -0.0015(9) 0.0007(10)
S1 0.0204(4) 0.0158(4) 0.0152(4) 0.0016(2) -0.0005(2) -0.0007(3)
S2 0.0265(4) 0.0163(4) 0.0192(4) -0.0003(3) -0.0053(3) -0.0050(3)
S3 0.0237(4) 0.0156(4) 0.0178(4) -0.0006(2) -0.0062(3) -0.0016(3)

loop_
_atom_type_symbol
_atom_type_description
_atom_type_scat_dispersion_real
_atom_type_scat_dispersion_imag
_atom_type_scat_source
C C 0.0181 0.0091 'International Tables Vol C Tables 4.2.6.8 and 6.1.1.4'
H H 0.0000 0.0000 'International Tables Vol C Tables 4.2.6.8 and 6.1.1.4'
N N 0.0311 0.0180 'International Tables Vol C Tables 4.2.6.8 and 6.1.1.4'
S S 0.3331 0.5567 'International Tables Vol C Tables 4.2.6.8 and 6.1.1.4'

loop_
_geom_angle_atom_site_label_1
_geom_angle_atom_site_label_2
_geom_angle_atom_site_label_3
_geom_angle
_geom_angle_site_symmetry_1
_geom_angle_site_symmetry_3
N1 C1 C4 122.3(3) . .
N1 C1 S1 120.7(2) . .
C4 C1 S1 117.0(2) . .
N2 C2 N1 128.3(3) . .
N2 C2 S2 119.9(2) . .
N1 C2 S2 111.8(2) . .
N2 C3 C4 123.0(3) . .
N2 C3 S3 119.6(2) . .
C4 C3 S3 117.3(2) . .
C3 C4 C1 116.5(3) . .
C3 C4 H4 121.8 . .
C1 C4 H4 121.8 . .
C6 C5 S2 116.9(2) . .
C6 C5 H5A 108.1 . .
S2 C5 H5A 108.1 . .
C6 C5 H5B 108.1 . .
S2 C5 H5B 108.1 . .
H5A C5 H5B 107.3 . .
C11 C6 C7 118.5(3) . .
C11 C6 C5 118.3(3) . .
C7 C6 C5 123.1(3) . .
C8 C7 C6 120.8(3) . .
C8 C7 H7 119.6 . .
C6 C7 H7 119.6 . .
C7 C8 C9 119.9(4) . .
C7 C8 H8 120.0 . .
C9 C8 H8 120.0 . .
C10 C9 C8 120.3(3) . .
C10 C9 H9 119.9 . .
C8 C9 H9 119.9 . .
C9 C10 C11 119.8(3) . .
C9 C10 H10 120.1 . .
C11 C10 H10 120.1 . .
C10 C11 C6 120.6(3) . .
C10 C11 H11 119.7 . .
C6 C11 H11 119.7 . .
C13 C12 S1 112.2(2) . .
C13 C12 H12A 109.2 . .
S1 C12 H12A 109.2 . .
C13 C12 H12B 109.2 . .
S1 C12 H12B 109.2 . .
H12A C12 H12B 107.9 . .
C18 C13 C14 119.9(3) . .
C18 C13 C12 120.0(3) . .
C14 C13 C12 120.1(3) . .
C13 C14 C15 120.8(3) . .
C13 C14 H14 119.6 . .
C15 C14 H14 119.6 . .
C16 C15 C14 118.2(3) . .
C16 C15 C19 122.8(3) . .
C14 C15 C19 119.0(3) . .
C15 C16 C17 121.4(3) . .
C15 C16 H16 119.3 . .
C17 C16 H16 119.3 . .
C18 C17 C16 119.5(3) . .
C18 C17 C23 122.0(3) . .
C16 C17 C23 118.4(3) . .
C17 C18 C13 120.3(3) . .
C17 C18 H18 119.9 . .
C13 C18 H18 119.9 . .
C15 C19 C21 112.4(3) . .
C15 C19 C20 108.2(3) . .
C21 C19 C20 108.3(3) . .
C15 C19 C22 109.7(2) . .
C21 C19 C22 108.7(3) . .
C20 C19 C22 109.5(3) . .
C19 C20 H20A 109.5 . .
C19 C20 H20B 109.5 . .
H20A C20 H20B 109.5 . .
C19 C20 H20C 109.5 . .
H20A C20 H20C 109.5 . .
H20B C20 H20C 109.5 . .
C19 C21 H21A 109.5 . .
C19 C21 H21B 109.5 . .
H21A C21 H21B 109.5 . .
C19 C21 H21C 109.5 . .
H21A C21 H21C 109.5 . .
H21B C21 H21C 109.5 . .
C19 C22 H22A 109.5 . .
C19 C22 H22B 109.5 . .
H22A C22 H22B 109.5 . .
C19 C22 H22C 109.5 . .
H22A C22 H22C 109.5 . .
H22B C22 H22C 109.5 . .
C17 C23 S3 116.5(2) . 5_576
C17 C23 H23A 108.2 . .
S3 C23 H23A 108.2 5_576 .
C17 C23 H23B 108.2 . .
S3 C23 H23B 108.2 5_576 .
H23A C23 H23B 107.3 . .
C1 N1 C2 115.4(3) . .
C2 N2 C3 114.4(3) . .
C1 S1 C12 103.39(14) . .
C2 S2 C5 103.24(15) . .
C3 S3 C23 102.22(14) . 5_576

loop_
_geom_bond_atom_site_label_1
_geom_bond_atom_site_label_2
_geom_bond_distance
_geom_bond_site_symmetry_2
C1 N1 1.329(4) .
C1 C4 1.397(4) .
C1 S1 1.760(3) .
C2 N2 1.334(4) .
C2 N1 1.340(4) .
C2 S2 1.761(3) .
C3 N2 1.344(4) .
C3 C4 1.382(4) .
C3 S3 1.767(3) .
C4 H4 0.9500 .
C5 C6 1.505(4) .
C5 S2 1.807(3) .
C5 H5A 0.9900 .
C5 H5B 0.9900 .
C6 C11 1.397(5) .
C6 C7 1.398(5) .
C7 C8 1.380(5) .
C7 H7 0.9500 .
C8 C9 1.385(6) .
C8 H8 0.9500 .
C9 C10 1.384(7) .
C9 H9 0.9500 .
C10 C11 1.388(6) .
C10 H10 0.9500 .
C11 H11 0.9500 .
C12 C13 1.507(4) .
C12 S1 1.823(3) .
C12 H12A 0.9900 .
C12 H12B 0.9900 .
C13 C18 1.395(4) .
C13 C14 1.396(4) .
C14 C15 1.403(4) .
C14 H14 0.9500 .
C15 C16 1.395(4) .
C15 C19 1.537(4) .
C16 C17 1.400(4) .
C16 H16 0.9500 .
C17 C18 1.384(4) .
C17 C23 1.517(4) .
C18 H18 0.9500 .
C19 C21 1.538(4) .
C19 C20 1.540(5) .
C19 C22 1.546(4) .
C20 H20A 0.9800 .
C20 H20B 0.9800 .
C20 H20C 0.9800 .
C21 H21A 0.9800 .
C21 H21B 0.9800 .
C21 H21C 0.9800 .
C22 H22A 0.9800 .
C22 H22B 0.9800 .
C22 H22C 0.9800 .
C23 S3 1.811(3) 5_576
C23 H23A 0.9900 .
C23 H23B 0.9900 .
S3 C23 1.811(3) 5_576
